data_7101604
loop_
_publ_author_name
'W. Jones'
'Jonathan C. Burley'
'Laszlo Fabian'
'Tomislav Friscic'
'W. D. Sam Motherwell'

_publ_section_title
;
Exploring cocrystal-cocrystal reactivity via
liquid-assisted grinding: assembling of racemic and dismantling of
enantiomeric cocrystals
;
_journal_issue 48
_journal_name_full 'Chemical Communications'
_journal_paper_doi 10.1039/b613073a
_journal_year 2006
_chemical_formula_moiety 'C4 H6 O6, 2(C7 H8 N4 O2)'
_chemical_formula_sum 'C18 H22 N8 O10'
_chemical_formula_weight 510.44
_chemical_name_common 'theophylline DL-tartaric acid 2/1'
_chemical_name_systematic
;
theophylline DL-tartaric acid 2/1
;
_space_group_IT_number 2
_symmetry_cell_setting triclinic
_symmetry_space_group_name_Hall '-P 1'
_symmetry_space_group_name_H-M 'P -1'
_atom_sites_solution_hydrogens geom
_atom_sites_solution_primary direct
_atom_sites_solution_secondary difmap
_audit_creation_method SHELXL-97
_cell_angle_alpha 98.294(1)
_cell_angle_beta 99.466(1)
_cell_angle_gamma 94.527(1)
_cell_formula_units_Z 2
_cell_length_a 7.3102(1)
_cell_length_b 8.3730(1)
_cell_length_c 17.9724(3)
_cell_measurement_reflns_used 9463
_cell_measurement_temperature 120(2)
_cell_measurement_theta_max 30.03
_cell_measurement_theta_min 1.00
_cell_volume 1067.78(3)
_computing_cell_refinement 'HKL Scalepack (Otwinowski & Minor 1997)'
_computing_data_collection 'Collect (Nonius B.V. 1998)'
_computing_data_reduction
;
HKL Denzo and Scalepack (Otwinowski & Minor 1997)
;
_computing_publication_material 'SHELXL-97 (Sheldrick 1997)'
_computing_structure_refinement 'SHELXL-97 (Sheldrick 1997)'
_computing_structure_solution 'SIR-92 (Altomare et al. 1994)'
_diffrn_ambient_temperature 120(2)
_diffrn_measured_fraction_theta_full 0.982
_diffrn_measured_fraction_theta_max 0.982
_diffrn_measurement_device_type 'Nonius Kappa CCD'
_diffrn_measurement_method 'Thin slice \w and \f scans'
_diffrn_radiation_source 'fine-focus sealed tube'
_diffrn_radiation_type MoK\a
_diffrn_radiation_wavelength 0.71073
_diffrn_reflns_av_R_equivalents 0.0233
_diffrn_reflns_av_sigmaI/netI 0.0319
_diffrn_reflns_limit_h_max 10
_diffrn_reflns_limit_h_min -10
_diffrn_reflns_limit_k_max 11
_diffrn_reflns_limit_k_min -11
_diffrn_reflns_limit_l_max 25
_diffrn_reflns_limit_l_min -25
_diffrn_reflns_number 14382
_diffrn_reflns_theta_full 29.99
_diffrn_reflns_theta_max 29.99
_diffrn_reflns_theta_min 3.57
_exptl_absorpt_coefficient_mu 0.132
_exptl_absorpt_correction_T_max 0.974
_exptl_absorpt_correction_T_min 0.921
_exptl_absorpt_correction_type multi-scan
_exptl_absorpt_process_details
;
multi-scan from symmetry-related measurements
Sortav (Blessing 1995)
;
_exptl_crystal_colour colourless
_exptl_crystal_density_diffrn 1.588
_exptl_crystal_density_method 'not measured'
_exptl_crystal_description prism
_exptl_crystal_F_000 532
_exptl_crystal_size_max 0.42
_exptl_crystal_size_mid 0.35
_exptl_crystal_size_min 0.23
_refine_diff_density_max 0.451
_refine_diff_density_min -0.330
_refine_diff_density_rms 0.077
_refine_ls_extinction_method none
_refine_ls_goodness_of_fit_ref 1.066
_refine_ls_hydrogen_treatment constr
_refine_ls_matrix_type full
_refine_ls_number_parameters 333
_refine_ls_number_reflns 6105
_refine_ls_number_restraints 0
_refine_ls_restrained_S_all 1.066
_refine_ls_R_factor_all 0.0458
_refine_ls_R_factor_gt 0.0374
_refine_ls_shift/su_max 0.000
_refine_ls_shift/su_mean 0.000
_refine_ls_structure_factor_coef Fsqd
_refine_ls_weighting_details 'calc w=1/[\s^2^(Fo^2^)+(0.0574P)^2^+0.3834P] where P=(Fo^2^+2Fc^2^)/3'
_refine_ls_weighting_scheme calc
_refine_ls_wR_factor_gt 0.1027
_refine_ls_wR_factor_ref 0.1147
_reflns_number_gt 5302
_reflns_number_total 6105
_reflns_threshold_expression >2sigma(I)
_cod_data_source_file b613073a.txt
_cod_original_sg_symbol_H-M P-1
_cod_database_code 7101604

loop_
_symmetry_equiv_pos_as_xyz
'x, y, z'
'-x, -y, -z'

loop_
_atom_site_label
_atom_site_type_symbol
_atom_site_fract_x
_atom_site_fract_y
_atom_site_fract_z
_atom_site_U_iso_or_equiv
_atom_site_adp_type
_atom_site_occupancy
_atom_site_symmetry_multiplicity
_atom_site_calc_flag
_atom_site_refinement_flags
O1 O 0.74261(12) 1.10198(10) 0.48148(5) 0.02094(18) Uani 1 1 d .
O2 O 1.05080(12) 0.96418(11) 0.28380(5) 0.02384(19) Uani 1 1 d .
O3 O 0.58466(14) -0.30678(13) -0.39301(6) 0.0309(2) Uani 1 1 d .
O4 O 0.02834(12) -0.51789(11) -0.34382(5) 0.02318(18) Uani 1 1 d .
O5 O 0.30215(13) 0.65515(10) 0.09300(5) 0.02423(19) Uani 1 1 d .
O6 O 0.38237(13) 0.45767(10) 0.16007(5) 0.02065(18) Uani 1 1 d .
H6O H 0.4020 0.5342 0.1971 0.031 Uiso 1 1 calc R
O7 O 0.26552(11) 0.44785(9) -0.04263(4) 0.01746(16) Uani 1 1 d .
H7O H 0.1789 0.5074 -0.0399 0.026 Uiso 1 1 calc R
O8 O -0.01889(11) 0.30504(10) 0.02815(5) 0.01670(16) Uani 1 1 d .
H8O H -0.0871 0.2685 -0.0142 0.025 Uiso 1 1 calc R
O9 O 0.31185(12) 0.04927(10) -0.03498(5) 0.02086(18) Uani 1 1 d .
H9O H 0.3121 -0.0097 -0.0769 0.031 Uiso 1 1 calc R
O10 O 0.01216(11) 0.06907(10) -0.08507(5) 0.01795(16) Uani 1 1 d .
N1 N 0.46820(14) 0.68513(12) 0.28711(5) 0.01751(19) Uani 1 1 d .
N2 N 0.43866(13) 0.82842(12) 0.39874(5) 0.01788(19) Uani 1 1 d .
H2 H 0.3912 0.8625 0.4394 0.021 Uiso 1 1 calc R
N3 N 0.89492(13) 1.02864(11) 0.38209(5) 0.01581(18) Uani 1 1 d .
N4 N 0.76807(13) 0.82287(11) 0.27723(5) 0.01602(18) Uani 1 1 d .
N5 N 0.40145(14) -0.10102(11) -0.16658(6) 0.01832(19) Uani 1 1 d .
N6 N 0.62579(13) -0.08628(12) -0.23676(6) 0.01850(19) Uani 1 1 d .
H6 H 0.7313 -0.0555 -0.2507 0.022 Uiso 1 1 calc R
N7 N 0.30127(13) -0.40414(12) -0.36913(5) 0.01706(19) Uani 1 1 d .
N8 N 0.19112(13) -0.31236(11) -0.25516(5) 0.01674(18) Uani 1 1 d .
C1 C 0.36288(16) 0.70851(14) 0.34135(7) 0.0196(2) Uani 1 1 d .
H1 H 0.2469 0.6468 0.3394 0.023 Uiso 1 1 calc R
C2 C 0.60527(15) 0.88761(13) 0.38146(6) 0.0154(2) Uani 1 1 d .
C3 C 0.74449(15) 1.01298(13) 0.42054(6) 0.0152(2) Uani 1 1 d .
C4 C 0.91182(15) 0.93852(14) 0.31216(6) 0.0166(2) Uani 1 1 d .
C5 C 0.61891(15) 0.79752(13) 0.31278(6) 0.0150(2) Uani 1 1 d .
C6 C 1.05197(16) 1.15122(15) 0.41751(7) 0.0214(2) Uani 1 1 d .
H6A H 1.1668 1.0983 0.4262 0.032 Uiso 1 1 calc R
H6B H 1.0279 1.2058 0.4664 0.032 Uiso 1 1 calc R
H6C H 1.0659 1.2312 0.3835 0.032 Uiso 1 1 calc R
C7 C 0.77465(17) 0.72845(14) 0.20256(6) 0.0196(2) Uani 1 1 d .
H7A H 0.7607 0.6124 0.2058 0.029 Uiso 1 1 calc R
H7B H 0.8946 0.7569 0.1876 0.029 Uiso 1 1 calc R
H7C H 0.6731 0.7529 0.1644 0.029 Uiso 1 1 calc R
C8 C 0.56848(16) -0.02995(14) -0.17167(7) 0.0195(2) Uani 1 1 d .
H8 H 0.6390 0.0518 -0.1332 0.023 Uiso 1 1 calc R
C9 C 0.48659(15) -0.20202(13) -0.27767(6) 0.0163(2) Uani 1 1 d .
C10 C 0.47121(16) -0.30292(14) -0.35011(7) 0.0183(2) Uani 1 1 d .
C11 C 0.16564(15) -0.41781(13) -0.32332(6) 0.0164(2) Uani 1 1 d .
C12 C 0.35208(15) -0.20808(13) -0.23298(6) 0.0150(2) Uani 1 1 d .
C13 C 0.04688(18) -0.31340(16) -0.20735(7) 0.0241(2) Uani 1 1 d .
H13A H 0.0771 -0.3838 -0.1689 0.036 Uiso 1 1 calc R
H13B H -0.0742 -0.3543 -0.2394 0.036 Uiso 1 1 calc R
H13C H 0.0413 -0.2028 -0.1817 0.036 Uiso 1 1 calc R
C14 C 0.26676(18) -0.50910(15) -0.44388(7) 0.0235(2) Uani 1 1 d .
H14A H 0.1663 -0.5948 -0.4453 0.035 Uiso 1 1 calc R
H14B H 0.3806 -0.5583 -0.4521 0.035 Uiso 1 1 calc R
H14C H 0.2304 -0.4443 -0.4841 0.035 Uiso 1 1 calc R
C15 C 0.32914(15) 0.51513(13) 0.09599(6) 0.0161(2) Uani 1 1 d .
C16 C 0.30690(15) 0.38416(12) 0.02593(6) 0.01437(19) Uani 1 1 d .
H16 H 0.4285 0.3369 0.0264 0.017 Uiso 1 1 calc R
C17 C 0.15792(14) 0.24661(12) 0.03002(6) 0.01360(19) Uani 1 1 d .
H17 H 0.1928 0.2033 0.0789 0.016 Uiso 1 1 calc R
C18 C 0.15074(15) 0.11067(12) -0.03685(6) 0.01462(19) Uani 1 1 d .

loop_
_atom_site_aniso_label
_atom_site_aniso_U_11
_atom_site_aniso_U_22
_atom_site_aniso_U_33
_atom_site_aniso_U_23
_atom_site_aniso_U_13
_atom_site_aniso_U_12
O1 0.0236(4) 0.0208(4) 0.0166(4) -0.0036(3) 0.0068(3) -0.0027(3)
O2 0.0183(4) 0.0303(4) 0.0228(4) 0.0005(3) 0.0097(3) -0.0039(3)
O3 0.0241(5) 0.0377(5) 0.0291(5) -0.0076(4) 0.0153(4) -0.0068(4)
O4 0.0184(4) 0.0227(4) 0.0259(4) 0.0002(3) 0.0043(3) -0.0070(3)
O5 0.0307(5) 0.0153(4) 0.0222(4) -0.0023(3) -0.0042(3) 0.0037(3)
O6 0.0279(4) 0.0164(4) 0.0146(4) -0.0012(3) -0.0003(3) -0.0006(3)
O7 0.0209(4) 0.0169(4) 0.0150(4) 0.0016(3) 0.0060(3) 0.0005(3)
O8 0.0129(3) 0.0188(4) 0.0171(4) -0.0015(3) 0.0028(3) 0.0020(3)
O9 0.0182(4) 0.0202(4) 0.0217(4) -0.0055(3) 0.0027(3) 0.0048(3)
O10 0.0178(4) 0.0168(4) 0.0169(4) -0.0016(3) 0.0017(3) -0.0019(3)
N1 0.0170(4) 0.0176(4) 0.0162(4) -0.0011(3) 0.0038(3) -0.0035(3)
N2 0.0160(4) 0.0197(4) 0.0173(4) -0.0015(3) 0.0067(3) -0.0022(3)
N3 0.0141(4) 0.0175(4) 0.0147(4) 0.0002(3) 0.0031(3) -0.0022(3)
N4 0.0167(4) 0.0178(4) 0.0130(4) -0.0005(3) 0.0053(3) -0.0014(3)
N5 0.0175(4) 0.0168(4) 0.0193(4) -0.0017(3) 0.0030(3) 0.0024(3)
N6 0.0132(4) 0.0175(4) 0.0231(5) -0.0007(4) 0.0031(3) -0.0019(3)
N7 0.0155(4) 0.0180(4) 0.0164(4) -0.0011(3) 0.0041(3) -0.0018(3)
N8 0.0138(4) 0.0183(4) 0.0175(4) 0.0001(3) 0.0051(3) -0.0016(3)
C1 0.0175(5) 0.0201(5) 0.0197(5) -0.0008(4) 0.0049(4) -0.0030(4)
C2 0.0149(5) 0.0161(5) 0.0149(5) 0.0003(4) 0.0052(4) -0.0010(4)
C3 0.0163(5) 0.0150(4) 0.0144(4) 0.0017(4) 0.0036(4) 0.0001(4)
C4 0.0156(5) 0.0190(5) 0.0153(5) 0.0023(4) 0.0038(4) 0.0005(4)
C5 0.0152(5) 0.0151(4) 0.0142(4) 0.0012(4) 0.0038(4) -0.0006(4)
C6 0.0168(5) 0.0222(5) 0.0217(5) -0.0012(4) 0.0016(4) -0.0062(4)
C7 0.0242(5) 0.0204(5) 0.0140(5) -0.0020(4) 0.0083(4) 0.0002(4)
C8 0.0174(5) 0.0161(5) 0.0224(5) -0.0024(4) 0.0010(4) 0.0015(4)
C9 0.0131(5) 0.0159(5) 0.0187(5) 0.0003(4) 0.0027(4) -0.0005(4)
C10 0.0147(5) 0.0195(5) 0.0201(5) 0.0003(4) 0.0049(4) -0.0010(4)
C11 0.0149(5) 0.0160(5) 0.0180(5) 0.0024(4) 0.0037(4) -0.0003(4)
C12 0.0137(5) 0.0143(4) 0.0166(5) 0.0013(4) 0.0027(4) 0.0018(4)
C13 0.0215(6) 0.0261(6) 0.0270(6) 0.0018(5) 0.0140(5) -0.0003(4)
C14 0.0251(6) 0.0238(6) 0.0184(5) -0.0054(4) 0.0044(4) -0.0027(5)
C15 0.0142(5) 0.0161(5) 0.0159(5) -0.0007(4) 0.0006(4) -0.0010(4)
C16 0.0145(5) 0.0135(4) 0.0139(4) -0.0004(3) 0.0023(3) -0.0006(4)
C17 0.0130(4) 0.0133(4) 0.0137(4) -0.0007(3) 0.0027(3) 0.0007(3)
C18 0.0164(5) 0.0121(4) 0.0150(5) 0.0007(3) 0.0043(4) -0.0009(4)

loop_
_atom_type_symbol
_atom_type_description
_atom_type_scat_dispersion_real
_atom_type_scat_dispersion_imag
_atom_type_scat_source
C C 0.0033 0.0016 'International Tables Vol C Tables 4.2.6.8 and 6.1.1.4'
H H 0.0000 0.0000 'International Tables Vol C Tables 4.2.6.8 and 6.1.1.4'
N N 0.0061 0.0033 'International Tables Vol C Tables 4.2.6.8 and 6.1.1.4'
O O 0.0106 0.0060 'International Tables Vol C Tables 4.2.6.8 and 6.1.1.4'

loop_
_geom_angle_atom_site_label_1
_geom_angle_atom_site_label_2
_geom_angle_atom_site_label_3
_geom_angle
C1 N1 C5 103.87(9)
C1 N2 C2 106.54(9)
C4 N3 C3 126.34(9)
C4 N3 C6 115.79(9)
C3 N3 C6 117.87(9)
C5 N4 C4 119.23(9)
C5 N4 C7 120.65(9)
C4 N4 C7 120.12(9)
C8 N5 C12 103.86(9)
C8 N6 C9 106.50(10)
C11 N7 C10 126.69(10)
C11 N7 C14 116.95(9)
C10 N7 C14 116.34(9)
C12 N8 C11 119.36(9)
C12 N8 C13 120.98(10)
C11 N8 C13 119.66(10)
N1 C1 N2 112.86(10)
C5 C2 N2 105.51(9)
C5 C2 C3 122.47(10)
N2 C2 C3 132.02(10)
O1 C3 N3 120.80(10)
O1 C3 C2 127.02(10)
N3 C3 C2 112.19(9)
O2 C4 N4 122.11(10)
O2 C4 N3 120.31(10)
N4 C4 N3 117.57(9)
N1 C5 N4 126.62(10)
N1 C5 C2 111.22(9)
N4 C5 C2 122.15(10)
N5 C8 N6 112.91(10)
C12 C9 N6 105.39(9)
C12 C9 C10 122.98(10)
N6 C9 C10 131.62(10)
O3 C10 N7 121.27(11)
O3 C10 C9 127.27(11)
N7 C10 C9 111.46(9)
O4 C11 N8 121.67(10)
O4 C11 N7 121.02(10)
N8 C11 N7 117.29(10)
N5 C12 C9 111.33(10)
N5 C12 N8 126.68(10)
C9 C12 N8 121.99(10)
O5 C15 O6 124.32(10)
O5 C15 C16 123.76(10)
O6 C15 C16 111.91(9)
O7 C16 C15 111.96(9)
O7 C16 C17 111.19(8)
C15 C16 C17 110.38(9)
O8 C17 C18 110.07(8)
O8 C17 C16 110.56(8)
C18 C17 C16 109.29(8)
O10 C18 O9 126.09(10)
O10 C18 C17 122.41(9)
O9 C18 C17 111.50(9)

loop_
_geom_bond_atom_site_label_1
_geom_bond_atom_site_label_2
_geom_bond_distance
O1 C3 1.2355(13)
O2 C4 1.2271(13)
O3 C10 1.2209(14)
O4 C11 1.2255(14)
O5 C15 1.2115(14)
O6 C15 1.3233(13)
O7 C16 1.4094(13)
O8 C17 1.4147(12)
O9 C18 1.3191(13)
O10 C18 1.2112(13)
N1 C1 1.3405(14)
N1 C5 1.3624(14)
N2 C1 1.3432(14)
N2 C2 1.3780(14)
N3 C4 1.3986(14)
N3 C3 1.3991(14)
N3 C6 1.4703(14)
N4 C5 1.3689(13)
N4 C4 1.3722(14)
N4 C7 1.4662(13)
N5 C8 1.3383(15)
N5 C12 1.3625(14)
N6 C8 1.3416(15)
N6 C9 1.3813(14)
N7 C11 1.3971(14)
N7 C10 1.4103(14)
N7 C14 1.4675(14)
N8 C12 1.3744(14)
N8 C11 1.3791(14)
N8 C13 1.4660(14)
C2 C5 1.3736(14)
C2 C3 1.4193(15)
C9 C12 1.3704(15)
C9 C10 1.4287(15)
C15 C16 1.5234(15)
C16 C17 1.5398(15)
C17 C18 1.5225(14)
